data_4089201
loop_
_publ_author_name
'Zhang, Fanjun'
'Xu, Xin'
'Zhao, Yingjie'
'Jia, Jiong'
'Tung, Chen-Ho'
'Wang, Wenguang'

_publ_section_title
;
 Solvent Effects on Hydride Transfer from Cp*(P-P)FeH to BNA+ Cation
;
_journal_issue 7
_journal_name_full Organometallics
_journal_page_first 1238
_journal_paper_doi 10.1021/acs.organomet.6b00907
_journal_volume 36
_journal_year 2017
_chemical_absolute_configuration unk
_chemical_formula_moiety 'C38 H45 Fe N P2'
_chemical_formula_sum 'C38 H45 Fe N P2'
_chemical_formula_weight 633.58
_space_group_crystal_system orthorhombic
_space_group_IT_number 33
_space_group_name_Hall 'P -2n 2a'
_space_group_name_H-M_alt 'P 21 c n'
_symmetry_Int_Tables_number 33
_atom_sites_solution_primary iterative
_audit_creation_date 2016-03-30
_audit_creation_method
;
Olex2 1.2
(compiled 2015.01.26 svn.r3150 for OlexSys, GUI svn.r4998)
;
_cell_angle_alpha 90
_cell_angle_beta 90
_cell_angle_gamma 90
_cell_formula_units_Z 4
_cell_length_a 10.1047(7)
_cell_length_b 16.3099(11)
_cell_length_c 19.7871(14)
_cell_measurement_reflns_used 9950
_cell_measurement_temperature 173(2)
_cell_measurement_theta_max 27.430
_cell_measurement_theta_min 2.585
_cell_volume 3261.0(4)
_computing_molecular_graphics 'Olex2 (Dolomanov et al., 2009)'
_computing_publication_material 'Olex2 (Dolomanov et al., 2009)'
_computing_structure_refinement 'olex2.refine (Bourhis et al., 2015)'
_computing_structure_solution
;
Superflip (Palatinus & Chapuis, 2007;Palatinus & van der Lee, 2008;
Palatinus et al., 2012)
;
_diffrn_ambient_temperature 173.15
_diffrn_measured_fraction_theta_full 0.9962
_diffrn_measured_fraction_theta_max 0.9962
_diffrn_measurement_device_type 'Bruker APEXII'
_diffrn_radiation_type synchrotron
_diffrn_radiation_wavelength 0.71
_diffrn_reflns_av_R_equivalents 0.0263
_diffrn_reflns_av_unetI/netI 0.0370
_diffrn_reflns_limit_h_max 13
_diffrn_reflns_limit_h_min -12
_diffrn_reflns_limit_k_max 21
_diffrn_reflns_limit_k_min -19
_diffrn_reflns_limit_l_max 24
_diffrn_reflns_limit_l_min -25
_diffrn_reflns_number 23135
_diffrn_reflns_theta_full 24.9975
_diffrn_reflns_theta_max 25.00
_diffrn_reflns_theta_min 2.58
_exptl_absorpt_coefficient_mu 0.586
_exptl_crystal_density_diffrn 1.2904
_exptl_crystal_description block
_exptl_crystal_F_000 1346.6285
_exptl_crystal_size_max 0.09
_exptl_crystal_size_mid 0.07
_exptl_crystal_size_min 0.07
_refine_diff_density_max 0.2513
_refine_diff_density_min -0.1942
_refine_diff_density_rms 0.0406
_refine_ls_abs_structure_details 'Flack, H. D. (1983). Acta Cryst. A39, 876-881.'
_refine_ls_abs_structure_Flack -0.005(10)
_refine_ls_d_res_high 0.8401
_refine_ls_d_res_low 7.8794
_refine_ls_goodness_of_fit_ref 1.0315
_refine_ls_hydrogen_treatment mixed
_refine_ls_matrix_type full
_refine_ls_number_constraints 72
_refine_ls_number_parameters 390
_refine_ls_number_reflns 5728
_refine_ls_number_restraints 0
_refine_ls_restrained_S_all 1.0315
_refine_ls_R_factor_all 0.0255
_refine_ls_R_factor_gt 0.0229
_refine_ls_shift/su_max 0.0036
_refine_ls_shift/su_mean 0.0001
_refine_ls_structure_factor_coef Fsqd
_refine_ls_weighting_details 'w=1/[\s^2^(Fo^2^)+(0.0257P)^2^+0.4302P] where P=(Fo^2^+2Fc^2^)/3'
_refine_ls_weighting_scheme calc
_refine_ls_wR_factor_gt 0.0520
_refine_ls_wR_factor_ref 0.0530
_reflns_Friedel_coverage 0.995
_reflns_limit_h_max 12
_reflns_limit_h_min -11
_reflns_limit_k_max 19
_reflns_limit_k_min -19
_reflns_limit_l_max 23
_reflns_limit_l_min -23
_reflns_number_gt 5455
_reflns_number_total 5728
_reflns_threshold_expression I>=2u(I)
_cod_data_source_file om6b00907_si_002.cif
_cod_data_source_block 1H
_cod_original_sg_symbol_Hall ' P 2c -2n (z,y,-x)'
_cod_database_code 4089201
_olex2_refinement_description
;
1. Fixed Uiso
 At 1.2 times of:
  All C(H) groups
 At 1.5 times of:
  All C(H,H,H) groups
2.a Aromatic/amide H refined with riding coordinates:
 C19(H19), C20(H20), C31(H31), C28(H28), C27(H27), C34(H34), C18(H18),
 C30(H30), C14(H14), C26(H26), C13(H13), C12(H12), C24(H24), C33(H33), C16(H16),
  C25(H25), C21(H21), C15(H15), C32(H32), C22(H22)
2.b Idealised Me refined as rotating group:
 C36(H36a,H36b,H36c), C8(H8a,H8b,H8c), C37(H37a,H37b,H37c), C7(H7a,H7b,H7c),
 C38(H38a,H38b,H38c), C6(H6a,H6b,H6c), C9(H9a,H9b,H9c), C10(H10a,H10b,H10c)
;
_olex2_submission_special_instructions 'No special instructions were received'

loop_
_space_group_symop_id
_space_group_symop_operation_xyz
1 x,y,z
2 x+1/2,-y,-z
3 x,-y+1/2,z+1/2
4 x+1/2,y+1/2,-z+1/2

loop_
_atom_site_label
_atom_site_type_symbol
_atom_site_fract_x
_atom_site_fract_y
_atom_site_fract_z
_atom_site_U_iso_or_equiv
_atom_site_adp_type
_atom_site_occupancy
_atom_site_refinement_flags_posn
Fe1 Fe -0.38119(2) -0.188297(15) -0.360097(11) 0.01379(7) Uani 1.000000 .
H H -0.486(2) -0.1320(13) -0.3549(10) 0.031(6) Uiso 1.000000 .
P1 P -0.43063(4) -0.21306(3) -0.25816(2) 0.01426(10) Uani 1.000000 .
P2 P -0.54965(4) -0.26700(3) -0.36080(2) 0.01457(11) Uani 1.000000 .
N1 N -0.57990(14) -0.26065(9) -0.27468(8) 0.0156(3) Uani 1.000000 .
C1 C -0.17883(17) -0.20932(12) -0.37793(10) 0.0173(4) Uani 1.000000 .
C2 C -0.20075(18) -0.12555(12) -0.35783(9) 0.0184(4) Uani 1.000000 .
C3 C -0.28687(18) -0.08922(11) -0.40586(10) 0.0194(4) Uani 1.000000 .
C4 C -0.32177(17) -0.14999(11) -0.45535(9) 0.0182(4) Uani 1.000000 .
C5 C -0.25183(18) -0.22303(11) -0.43811(9) 0.0174(4) Uani 1.000000 .
C6 C -0.08517(18) -0.26829(13) -0.34550(11) 0.0264(5) Uani 1.000000 .
H6a H -0.0725(11) -0.2532(5) -0.2980(2) 0.0396(7) Uiso 1.000000 GR
H6b H -0.1217(7) -0.32385(17) -0.3482(6) 0.0396(7) Uiso 1.000000 GR
H6c H 0.0001(5) -0.2665(6) -0.3690(4) 0.0396(7) Uiso 1.000000 GR
C7 C -0.1363(2) -0.08230(14) -0.29960(11) 0.0303(5) Uani 1.000000 .
H7a H -0.2009(4) -0.0461(7) -0.2777(5) 0.0454(8) Uiso 1.000000 GR
H7b H -0.1044(13) -0.12282(14) -0.2669(4) 0.0454(8) Uiso 1.000000 GR
H7c H -0.0616(9) -0.0497(7) -0.31613(15) 0.0454(8) Uiso 1.000000 GR
C8 C -0.3273(2) -0.00085(12) -0.40741(12) 0.0315(5) Uani 1.000000 .
H8a H -0.4124(7) 0.00443(16) -0.4308(6) 0.0473(8) Uiso 1.000000 GR
H8b H -0.3359(13) 0.0197(3) -0.36107(12) 0.0473(8) Uiso 1.000000 GR
H8c H -0.2600(7) 0.03116(18) -0.4314(6) 0.0473(8) Uiso 1.000000 GR
C9 C -0.4075(2) -0.13719(14) -0.51579(10) 0.0326(5) Uani 1.000000 .
H9a H -0.4565(11) -0.1877(3) -0.5255(4) 0.0488(8) Uiso 1.000000 GR
H9b H -0.4701(10) -0.0926(6) -0.5068(3) 0.0488(8) Uiso 1.000000 GR
H9c H -0.3523(2) -0.1229(8) -0.55476(19) 0.0488(8) Uiso 1.000000 GR
C10 C -0.2432(2) -0.29812(12) -0.48208(10) 0.0277(5) Uani 1.000000 .
H10a H -0.2014(12) -0.3428(3) -0.4567(3) 0.0415(7) Uiso 1.000000 GR
H10b H -0.3324(2) -0.3148(5) -0.4959(6) 0.0415(7) Uiso 1.000000 GR
H10c H -0.1902(11) -0.2857(3) -0.5223(4) 0.0415(7) Uiso 1.000000 GR
C11 C -0.69713(17) -0.23161(11) -0.40783(10) 0.0183(4) Uani 1.000000 .
C12 C -0.75576(18) -0.15806(12) -0.38863(10) 0.0224(4) Uani 1.000000 .
H12 H -0.72328(18) -0.12967(12) -0.35013(10) 0.0269(5) Uiso 1.000000 R
C13 C -0.86071(19) -0.12560(13) -0.42475(10) 0.0278(5) Uani 1.000000 .
H13 H -0.90012(19) -0.07558(13) -0.41061(10) 0.0333(6) Uiso 1.000000 R
C14 C -0.90834(18) -0.16552(13) -0.48117(10) 0.0291(5) Uani 1.000000 .
H14 H -0.98272(18) -0.14454(13) -0.50491(10) 0.0350(6) Uiso 1.000000 R
C15 C -0.84669(19) -0.23626(14) -0.50269(10) 0.0302(5) Uani 1.000000 .
H15 H -0.87672(19) -0.26289(14) -0.54254(10) 0.0363(6) Uiso 1.000000 R
C16 C -0.74101(19) -0.26903(13) -0.46669(10) 0.0247(5) Uani 1.000000 .
H16 H -0.69859(19) -0.31735(13) -0.48249(10) 0.0297(5) Uiso 1.000000 R
C17 C -0.54203(18) -0.37832(12) -0.38020(9) 0.0180(4) Uani 1.000000 .
C18 C -0.64894(19) -0.42960(12) -0.39494(10) 0.0240(5) Uani 1.000000 .
H18 H -0.73579(19) -0.40740(12) -0.39664(10) 0.0288(5) Uiso 1.000000 R
C19 C -0.6299(2) -0.51268(13) -0.40714(12) 0.0344(5) Uani 1.000000 .
H19 H -0.7034(2) -0.54676(13) -0.41757(12) 0.0413(6) Uiso 1.000000 R
C20 C -0.5043(2) -0.54567(14) -0.40412(13) 0.0392(6) Uani 1.000000 .
H20 H -0.4914(2) -0.60245(14) -0.41254(13) 0.0470(7) Uiso 1.000000 R
C21 C -0.3978(2) -0.49654(12) -0.38894(11) 0.0343(5) Uani 1.000000 .
H21 H -0.3116(2) -0.51948(12) -0.38629(11) 0.0411(6) Uiso 1.000000 R
C22 C -0.41651(18) -0.41341(11) -0.37749(9) 0.0222(5) Uani 1.000000 .
H22 H -0.34222(18) -0.37978(11) -0.36762(9) 0.0267(5) Uiso 1.000000 R
C23 C -0.46098(16) -0.13048(11) -0.19607(9) 0.0172(4) Uani 1.000000 .
C24 C -0.45689(18) -0.14056(12) -0.12614(10) 0.0206(4) Uani 1.000000 .
H24 H -0.43410(18) -0.19245(12) -0.10770(10) 0.0247(5) Uiso 1.000000 R
C25 C -0.48567(19) -0.07579(12) -0.08313(10) 0.0251(5) Uani 1.000000 .
H25 H -0.48357(19) -0.08380(12) -0.03559(10) 0.0301(5) Uiso 1.000000 R
C26 C -0.5173(2) 0.00026(13) -0.10917(10) 0.0274(5) Uani 1.000000 .
H26 H -0.5377(2) 0.04449(13) -0.07970(10) 0.0328(6) Uiso 1.000000 R
C27 C -0.5193(2) 0.01166(13) -0.17858(10) 0.0278(5) Uani 1.000000 .
H27 H -0.5403(2) 0.06393(13) -0.19684(10) 0.0334(6) Uiso 1.000000 R
C28 C -0.49065(19) -0.05330(12) -0.22133(10) 0.0216(4) Uani 1.000000 .
H28 H -0.49133(19) -0.04479(12) -0.26883(10) 0.0260(5) Uiso 1.000000 R
C29 C -0.32878(18) -0.28580(12) -0.21014(9) 0.0188(4) Uani 1.000000 .
C30 C -0.34758(18) -0.37028(12) -0.21774(10) 0.0237(5) Uani 1.000000 .
H30 H -0.42230(18) -0.38993(12) -0.24196(10) 0.0285(6) Uiso 1.000000 R
C31 C -0.2586(2) -0.42554(14) -0.19037(11) 0.0342(5) Uani 1.000000 .
H31 H -0.2729(2) -0.48269(14) -0.19600(11) 0.0411(7) Uiso 1.000000 R
C32 C -0.1495(2) -0.39865(16) -0.15509(11) 0.0387(6) Uani 1.000000 .
H32 H -0.0890(2) -0.43692(16) -0.13623(11) 0.0464(7) Uiso 1.000000 R
C33 C -0.1289(2) -0.31539(17) -0.14737(11) 0.0352(7) Uani 1.000000 .
H33 H -0.0534(2) -0.29644(17) -0.12340(11) 0.0422(8) Uiso 1.000000 R
C34 C -0.21764(19) -0.25921(14) -0.17435(10) 0.0251(5) Uani 1.000000 .
H34 H -0.20259(19) -0.20217(14) -0.16841(10) 0.0302(6) Uiso 1.000000 R
C35 C -0.69550(18) -0.27992(12) -0.22907(10) 0.0190(4) Uani 1.000000 .
C36 C -0.6477(2) -0.31616(14) -0.16227(11) 0.0263(5) Uani 1.000000 .
H36a H -0.7241(2) -0.3283(7) -0.1335(3) 0.0394(8) Uiso 1.000000 GR
H36b H -0.5984(11) -0.3668(4) -0.17106(12) 0.0394(8) Uiso 1.000000 GR
H36c H -0.5900(10) -0.2766(3) -0.1394(3) 0.0394(8) Uiso 1.000000 GR
C37 C -0.78417(19) -0.34337(12) -0.26329(10) 0.0240(5) Uani 1.000000 .
H37a H -0.7348(4) -0.3945(3) -0.2695(6) 0.0360(7) Uiso 1.000000 GR
H37b H -0.8619(7) -0.3537(6) -0.2349(3) 0.0360(7) Uiso 1.000000 GR
H37c H -0.8127(10) -0.3226(4) -0.3074(3) 0.0360(7) Uiso 1.000000 GR
C38 C -0.7768(2) -0.20222(13) -0.21465(12) 0.0299(5) Uani 1.000000 .
H38a H -0.8519(8) -0.2161(2) -0.1855(6) 0.0448(7) Uiso 1.000000 GR
H38b H -0.7207(4) -0.1616(3) -0.1920(6) 0.0448(7) Uiso 1.000000 GR
H38c H -0.8096(11) -0.1794(5) -0.25732(13) 0.0448(7) Uiso 1.000000 GR

loop_
_atom_site_aniso_label
_atom_site_aniso_U_11
_atom_site_aniso_U_22
_atom_site_aniso_U_33
_atom_site_aniso_U_12
_atom_site_aniso_U_13
_atom_site_aniso_U_23
Fe1 0.01358(12) 0.01504(12) 0.01277(12) -0.00077(12) -0.00036(12) 0.00086(10)
P1 0.0150(2) 0.0147(2) 0.0130(2) -0.00024(19) -0.00117(19) 0.00037(19)
P2 0.0144(2) 0.0154(2) 0.0139(2) -0.0004(2) -0.00164(19) -0.00013(19)
N1 0.0153(8) 0.0180(8) 0.0136(8) -0.0018(6) 0.0001(6) -0.0004(6)
C1 0.0122(9) 0.0200(10) 0.0197(10) -0.0009(8) 0.0039(8) 0.0020(8)
C2 0.0156(10) 0.0179(10) 0.0218(11) -0.0051(8) 0.0043(8) -0.0012(8)
C3 0.0183(10) 0.0174(10) 0.0224(10) -0.0013(8) 0.0070(8) 0.0044(8)
C4 0.0185(9) 0.0229(10) 0.0132(9) -0.0005(8) 0.0032(8) 0.0054(8)
C5 0.0174(10) 0.0190(9) 0.0157(10) -0.0008(8) 0.0061(8) 0.0010(8)
C6 0.0174(11) 0.0285(12) 0.0333(13) 0.0026(9) -0.0001(9) 0.0051(9)
C7 0.0275(12) 0.0320(12) 0.0313(12) -0.0074(10) -0.0010(9) -0.0076(10)
C8 0.0363(12) 0.0192(10) 0.0390(13) 0.0022(9) 0.0092(10) 0.0049(10)
C9 0.0334(14) 0.0433(12) 0.0209(10) 0.0062(10) -0.0014(9) 0.0056(9)
C10 0.0360(13) 0.0260(11) 0.0211(11) -0.0007(10) 0.0053(9) -0.0030(9)
C11 0.0142(9) 0.0218(10) 0.0189(10) -0.0017(8) -0.0020(8) 0.0051(8)
C12 0.0209(10) 0.0245(11) 0.0219(11) -0.0023(9) -0.0024(8) 0.0019(9)
C13 0.0233(11) 0.0280(11) 0.0320(11) 0.0041(9) 0.0002(9) 0.0089(9)
C14 0.0185(12) 0.0393(12) 0.0297(11) -0.0037(9) -0.0065(9) 0.0180(10)
C15 0.0307(13) 0.0400(13) 0.0200(11) -0.0101(9) -0.0106(9) 0.0069(10)
C16 0.0248(11) 0.0275(11) 0.0220(11) -0.0040(9) -0.0013(9) 0.0003(9)
C17 0.0210(10) 0.0192(10) 0.0139(9) 0.0000(8) -0.0002(8) -0.0019(8)
C18 0.0228(11) 0.0215(11) 0.0278(12) -0.0010(9) 0.0004(9) -0.0034(9)
C19 0.0325(12) 0.0234(11) 0.0474(15) -0.0083(10) 0.0010(11) -0.0069(11)
C20 0.0414(14) 0.0189(11) 0.0573(16) -0.0004(10) 0.0012(12) -0.0070(11)
C21 0.0272(13) 0.0258(11) 0.0498(13) 0.0074(10) 0.0023(11) -0.0020(10)
C22 0.0219(12) 0.0219(10) 0.0230(10) -0.0013(8) -0.0001(8) -0.0006(8)
C23 0.0151(10) 0.0197(9) 0.0167(10) -0.0018(8) -0.0000(7) -0.0012(8)
C24 0.0226(11) 0.0203(10) 0.0189(10) -0.0015(8) -0.0018(8) 0.0012(8)
C25 0.0266(10) 0.0322(12) 0.0164(10) 0.0005(9) -0.0000(8) -0.0042(9)
C26 0.0289(12) 0.0256(11) 0.0276(11) 0.0022(9) 0.0033(9) -0.0110(9)
C27 0.0334(12) 0.0193(11) 0.0307(12) 0.0025(9) -0.0003(10) -0.0004(9)
C28 0.0264(10) 0.0209(10) 0.0175(10) -0.0004(9) 0.0011(8) 0.0021(8)
C29 0.0199(9) 0.0244(10) 0.0120(9) 0.0016(8) 0.0025(8) 0.0024(8)
C30 0.0268(12) 0.0254(11) 0.0191(10) 0.0061(8) 0.0023(8) 0.0017(8)
C31 0.0435(14) 0.0293(12) 0.0300(12) 0.0157(10) 0.0057(11) 0.0077(10)
C32 0.0370(13) 0.0509(16) 0.0281(12) 0.0267(12) 0.0009(10) 0.0105(11)
C33 0.0209(12) 0.0653(19) 0.0193(12) 0.0068(11) -0.0029(9) 0.0037(11)
C34 0.0208(11) 0.0364(12) 0.0182(10) 0.0025(9) -0.0019(9) 0.0017(9)
C35 0.0183(10) 0.0204(10) 0.0184(10) -0.0018(8) 0.0039(8) 0.0002(8)
C36 0.0260(12) 0.0327(13) 0.0202(11) -0.0089(10) 0.0015(9) 0.0051(9)
C37 0.0178(10) 0.0284(11) 0.0258(11) -0.0059(8) 0.0027(8) 0.0020(9)
C38 0.0248(11) 0.0311(12) 0.0338(13) 0.0035(9) 0.0095(9) -0.0004(10)

loop_
_atom_type_symbol
_atom_type_scat_dispersion_real
_atom_type_scat_dispersion_imag
_atom_type_scat_Cromer_Mann_a1
_atom_type_scat_Cromer_Mann_a2
_atom_type_scat_Cromer_Mann_a3
_atom_type_scat_Cromer_Mann_a4
_atom_type_scat_Cromer_Mann_b1
_atom_type_scat_Cromer_Mann_b2
_atom_type_scat_Cromer_Mann_b3
_atom_type_scat_Cromer_Mann_b4
_atom_type_scat_Cromer_Mann_c
_atom_type_scat_source
_atom_type_scat_dispersion_source
H 0.00000 0.00000 0.49300 0.32291 0.14019 0.04081 10.51090 26.12570 3.14236 57.79970 0.0030380000826 'International Tables Volume C Table 6.1.1.4 (pp. 500-502)' 'Henke, Gullikson and Davis, At. Data and Nucl. Data Tables, 1993, 54, 2'
C 0.00346 0.00161 2.31000 1.02000 1.58860 0.86500 20.84390 10.20750 0.56870 51.65120 0.215599998832 'International Tables Volume C Table 6.1.1.4 (pp. 500-502)' 'Henke, Gullikson and Davis, At. Data and Nucl. Data Tables, 1993, 54, 2'
N 0.00652 0.00322 12.21260 3.13220 2.01250 1.16630 0.00570 9.89330 28.99750 0.58260 -11.5290002823 'International Tables Volume C Table 6.1.1.4 (pp. 500-502)' 'Henke, Gullikson and Davis, At. Data and Nucl. Data Tables, 1993, 54, 2'
Fe 0.35804 0.84774 11.76950 7.35730 3.52220 2.30450 4.76110 0.30720 15.35350 76.88050 1.03690004349 'International Tables Volume C Table 6.1.1.4 (pp. 500-502)' 'Henke, Gullikson and Davis, At. Data and Nucl. Data Tables, 1993, 54, 2'
P 0.10417 0.09652 6.43450 4.17910 1.78000 1.49080 1.90670 27.15700 0.52600 68.16450 1.11489999294 'International Tables Volume C Table 6.1.1.4 (pp. 500-502)' 'Henke, Gullikson and Davis, At. Data and Nucl. Data Tables, 1993, 54, 2'

loop_
_geom_angle_atom_site_label_1
_geom_angle_atom_site_label_2
_geom_angle_atom_site_label_3
_geom_angle
P2 Fe1 P1 72.717(19)
C1 Fe1 P1 110.99(5)
C1 Fe1 P2 132.61(6)
C2 Fe1 P1 106.18(5)
C2 Fe1 P2 172.24(6)
C2 Fe1 C1 40.16(7)
C3 Fe1 P1 132.08(6)
C3 Fe1 P2 146.05(6)
C3 Fe1 C1 66.97(7)
C3 Fe1 C2 39.72(7)
C4 Fe1 P1 172.52(5)
C4 Fe1 P2 113.99(5)
C4 Fe1 C1 67.37(7)
C4 Fe1 C2 67.65(7)
C4 Fe1 C3 40.45(7)
C5 Fe1 P1 142.71(5)
C5 Fe1 P2 109.25(5)
C5 Fe1 C1 39.44(7)
C5 Fe1 C2 66.74(7)
C5 Fe1 C3 66.74(7)
C5 Fe1 C4 39.95(7)
P2 P1 Fe1 53.919(16)
N1 P1 Fe1 96.40(5)
N1 P1 P2 43.42(5)
C23 P1 Fe1 122.24(6)
C23 P1 P2 135.32(6)
C23 P1 N1 107.95(7)
C29 P1 Fe1 118.96(6)
C29 P1 P2 117.34(6)
C29 P1 N1 107.28(8)
C29 P1 C23 102.70(9)
P1 P2 Fe1 53.364(16)
N1 P2 Fe1 95.65(5)
N1 P2 P1 43.21(5)
C11 P2 Fe1 117.30(6)
C11 P2 P1 132.96(6)
C11 P2 N1 109.50(8)
C17 P2 Fe1 123.84(6)
C17 P2 P1 119.23(6)
C17 P2 N1 105.59(8)
C17 P2 C11 103.56(8)
P2 N1 P1 93.38(7)
C35 N1 P1 131.01(12)
C35 N1 P2 135.36(12)
C2 C1 Fe1 69.48(10)
C5 C1 Fe1 70.18(10)
C5 C1 C2 107.54(16)
C6 C1 Fe1 130.45(13)
C6 C1 C2 126.12(18)
C6 C1 C5 126.05(18)
C1 C2 Fe1 70.36(10)
C3 C2 Fe1 69.83(10)
C3 C2 C1 107.80(16)
C7 C2 Fe1 128.69(13)
C7 C2 C1 126.28(17)
C7 C2 C3 125.77(18)
C2 C3 Fe1 70.45(10)
C4 C3 Fe1 69.44(10)
C4 C3 C2 108.60(16)
C8 C3 Fe1 129.08(14)
C8 C3 C2 125.65(18)
C8 C3 C4 125.63(18)
C3 C4 Fe1 70.11(10)
C5 C4 Fe1 71.01(10)
C5 C4 C3 106.94(15)
C9 C4 Fe1 127.05(13)
C9 C4 C3 126.32(17)
C9 C4 C5 126.62(17)
C1 C5 Fe1 70.38(10)
C4 C5 Fe1 69.04(10)
C4 C5 C1 109.08(16)
C10 C5 Fe1 132.88(14)
C10 C5 C1 125.70(17)
C10 C5 C4 124.75(17)
C12 C11 P2 118.36(14)
C16 C11 P2 122.86(15)
C16 C11 C12 118.19(17)
C13 C12 C11 121.02(19)
C14 C13 C12 120.32(19)
C15 C14 C13 119.17(17)
C16 C15 C14 120.70(19)
C15 C16 C11 120.42(19)
C18 C17 P2 126.61(15)
C22 C17 P2 115.56(14)
C22 C17 C18 117.80(17)
C19 C18 C17 120.86(19)
C20 C19 C18 120.0(2)
C21 C20 C19 120.1(2)
C22 C21 C20 119.9(2)
C21 C22 C17 121.28(18)
C24 C23 P1 124.67(14)
C28 C23 P1 117.23(14)
C28 C23 C24 118.11(17)
C25 C24 C23 120.85(18)
C26 C25 C24 120.25(18)
C27 C26 C25 119.57(18)
C28 C27 C26 119.95(19)
C27 C28 C23 121.25(18)
C30 C29 P1 120.32(14)
C34 C29 P1 120.84(15)
C34 C29 C30 117.99(18)
C31 C30 C29 120.75(19)
C32 C31 C30 120.8(2)
C33 C32 C31 119.3(2)
C34 C33 C32 120.6(2)
C33 C34 C29 120.6(2)
C36 C35 N1 110.72(15)
C37 C35 N1 109.27(15)
C37 C35 C36 107.89(16)
C38 C35 N1 110.66(15)
C38 C35 C36 109.12(17)
C38 C35 C37 109.12(16)

loop_
_geom_bond_atom_site_label_1
_geom_bond_atom_site_label_2
_geom_bond_distance
Fe1 P1 2.1169(5)
Fe1 P2 2.1320(5)
Fe1 C1 2.1031(18)
Fe1 C2 2.0913(18)
Fe1 C3 2.0832(18)
Fe1 C4 2.0743(17)
Fe1 C5 2.1005(18)
P1 P2 2.5189(6)
P1 N1 1.7276(14)
P1 C23 1.8486(19)
P1 C29 1.8356(19)
P2 N1 1.7342(16)
P2 C11 1.8493(18)
P2 C17 1.8574(19)
N1 C35 1.509(2)
C1 C2 1.440(3)
C1 C5 1.418(3)
C1 C6 1.494(3)
C2 C3 1.418(3)
C2 C7 1.500(3)
C3 C4 1.437(3)
C3 C8 1.498(3)
C4 C5 1.426(3)
C4 C9 1.492(3)
C5 C10 1.505(3)
C11 C12 1.391(3)
C11 C16 1.388(3)
C12 C13 1.384(3)
C13 C14 1.379(3)
C14 C15 1.379(3)
C15 C16 1.390(3)
C17 C18 1.397(3)
C17 C22 1.393(3)
C18 C19 1.390(3)
C19 C20 1.380(3)
C20 C21 1.375(3)
C21 C22 1.388(3)
C23 C24 1.394(3)
C23 C28 1.387(3)
C24 C25 1.387(3)
C25 C26 1.381(3)
C26 C27 1.386(3)
C27 C28 1.386(3)
C29 C30 1.399(3)
C29 C34 1.397(3)
C30 C31 1.383(3)
C31 C32 1.376(3)
C32 C33 1.382(4)
C33 C34 1.388(3)
C35 C36 1.526(3)
C35 C37 1.527(3)
C35 C38 1.537(3)
